data_1512914
loop_
_publ_author_name
'Timothy J. Boyle'
'Leigh Anna M. Ottley'
'Mark A. Rodriguez'

_publ_section_title
;
 Structurally characterized carboxylic acid modified zirconium alkoxides
 for the production of zirconium oxide thin films
;
_journal_issue 13
_journal_name_full Polyhedron
_journal_page_first 1727
_journal_page_last 1738
_journal_paper_doi 10.1016/j.poly.2005.05.005
_journal_volume 24
_journal_year 2005
_chemical_formula_sum 'C84.5 H170 O24 Zr5'
_chemical_formula_weight 2026.31
_chemical_name_common ' (11) Zr5(O)3(ONc)6(ONep)8*(HONep)+0.5(Tol)'
_chemical_name_systematic
; 
 ? 
;
_space_group_IT_number 2
_symmetry_cell_setting triclinic
_symmetry_space_group_name_Hall '-P 1'
_symmetry_space_group_name_H-M 'P -1'
_atom_sites_solution_hydrogens geom
_atom_sites_solution_primary direct
_atom_sites_solution_secondary difmap
_audit_creation_method SHELXL-97
_cell_angle_alpha 95.090(11)
_cell_angle_beta 93.180(11)
_cell_angle_gamma 117.329(10)
_cell_formula_units_Z 2
_cell_length_a 15.051(8)
_cell_length_b 15.642(9)
_cell_length_c 25.761(15)
_cell_measurement_temperature 168(2)
_cell_volume 5335(5)
_computing_cell_refinement 'Bruker SMART'
_computing_data_collection 'Bruker SMART'
_computing_data_reduction 'Bruker SHELXTL'
_computing_molecular_graphics 'Bruker SHELXTL'
_computing_publication_material 'Bruker SHELXTL'
_computing_structure_refinement 'SHELXL-97 (Sheldrick, 1997)'
_computing_structure_solution 'SHELXS-97 (Sheldrick, 1990)'
_diffrn_ambient_temperature 168(2)
_diffrn_measured_fraction_theta_full 0.991
_diffrn_measured_fraction_theta_max 0.991
_diffrn_measurement_device_type 'CCD area detector'
_diffrn_measurement_method 'phi and omega scans'
_diffrn_radiation_monochromator graphite
_diffrn_radiation_source 'fine-focus sealed tube'
_diffrn_radiation_type MoK\a
_diffrn_radiation_wavelength 0.71073
_diffrn_reflns_av_R_equivalents 0.0657
_diffrn_reflns_av_sigmaI/netI 0.1113
_diffrn_reflns_limit_h_max 16
_diffrn_reflns_limit_h_min -16
_diffrn_reflns_limit_k_max 17
_diffrn_reflns_limit_k_min -17
_diffrn_reflns_limit_l_max 28
_diffrn_reflns_limit_l_min -28
_diffrn_reflns_number 34112
_diffrn_reflns_theta_full 23.36
_diffrn_reflns_theta_max 23.36
_diffrn_reflns_theta_min 1.53
_exptl_absorpt_coefficient_mu 0.533
_exptl_absorpt_correction_type none
_exptl_crystal_colour colorless
_exptl_crystal_density_diffrn 1.261
_exptl_crystal_density_method 'not measured'
_exptl_crystal_description irregular
_exptl_crystal_F_000 2138
_exptl_crystal_size_max 0.133
_exptl_crystal_size_mid 0.04
_exptl_crystal_size_min 0.04
_refine_diff_density_max 0.861
_refine_diff_density_min -0.512
_refine_diff_density_rms 0.098
_refine_ls_extinction_method none
_refine_ls_goodness_of_fit_ref 0.986
_refine_ls_hydrogen_treatment mixed
_refine_ls_matrix_type full
_refine_ls_number_parameters 1023
_refine_ls_number_reflns 15389
_refine_ls_number_restraints 10
_refine_ls_restrained_S_all 0.989
_refine_ls_R_factor_all 0.1238
_refine_ls_R_factor_gt 0.0658
_refine_ls_shift/su_max 9.779
_refine_ls_shift/su_mean 0.056
_refine_ls_structure_factor_coef Fsqd
_refine_ls_weighting_details 'calc w=1/[\s^2^(Fo^2^)+(0.0837P)^2^+0.0000P] where P=(Fo^2^+2Fc^2^)/3'
_refine_ls_weighting_scheme calc
_refine_ls_wR_factor_gt 0.1491
_refine_ls_wR_factor_ref 0.1704
_reflns_number_gt 8991
_reflns_number_total 15389
_reflns_threshold_expression >2sigma(I)
_cod_data_source_file 2005-1727.cif
_cod_data_source_block lmo030s
_cod_depositor_comments
;
The following automatic conversions were performed:

'_symmetry_cell_setting' value 'Triclinic' changed to 'triclinic'
according to the built-in table from CIF Core dictionary named
'cif_core.dic' version 2.4.1 from 2010-06-29.

Automatic conversion script
Id: cif_fix_values 1891 2012-01-12 08:04:46Z andrius 


  Marking up disorder groups and attached hydrogen counts in this
  entry. The computed and the declared (in the _chemical_formula_sum
  data item) formulae do not match, though...

  Saulius Gra\<zulis
  2013-12-06
;
_cod_original_sg_symbol_H-M P-1
_cod_original_formula_sum 'C84.50 H170 O24 Zr5'
_cod_database_code 1512914

loop_
_symmetry_equiv_pos_as_xyz
'x, y, z'
'-x, -y, -z'

loop_
_atom_site_disorder_group
_atom_site_attached_hydrogens
_atom_site_label
_atom_site_type_symbol
_atom_site_fract_x
_atom_site_fract_y
_atom_site_fract_z
_atom_site_U_iso_or_equiv
_atom_site_adp_type
_atom_site_occupancy
_atom_site_symmetry_multiplicity
_atom_site_calc_flag
_atom_site_refinement_flags
. 0 Zr1 Zr 0.67625(6) -0.18396(6) 0.14111(3) 0.0432(2) Uani 1 1 d .
. 0 Zr2 Zr 0.64787(5) -0.13222(5) 0.26761(3) 0.0340(2) Uani 1 1 d .
. 0 Zr3 Zr 0.79826(5) 0.07347(5) 0.22512(3) 0.0329(2) Uani 1 1 d .
. 0 Zr4 Zr 0.71232(5) 0.13683(5) 0.32860(3) 0.0343(2) Uani 1 1 d .
. 0 Zr5 Zr 0.92785(6) 0.33061(5) 0.31014(3) 0.0428(2) Uani 1 1 d .
. 0 O1 O 0.5921(4) -0.2923(4) 0.0878(2) 0.0553(16) Uani 1 1 d .
. 0 O2 O 0.6256(4) -0.2528(3) 0.21097(19) 0.0413(13) Uani 1 1 d .
. 0 O3 O 0.8008(4) -0.1890(4) 0.1371(2) 0.0571(16) Uani 1 1 d .
. 0 O4 O 0.7164(4) -0.0695(4) 0.09373(19) 0.0536(15) Uani 1 1 d .
. 0 O5 O 0.7272(3) -0.0717(3) 0.20422(17) 0.0333(12) Uani 1 1 d .
. 0 O6 O 0.5840(4) -0.2000(4) 0.32432(19) 0.0433(13) Uani 1 1 d .
. 0 O7 O 0.7925(4) -0.1079(4) 0.30195(18) 0.0372(13) Uani 1 1 d .
. 0 O8 O 0.8932(3) 0.0382(4) 0.27803(19) 0.0378(13) Uani 1 1 d .
. 0 O9 O 0.8060(4) 0.0763(4) 0.14086(19) 0.0473(14) Uani 1 1 d .
. 0 O10 O 0.5320(4) -0.1718(4) 0.1431(2) 0.0493(15) Uani 1 1 d .
. 0 O11 O 0.5121(4) -0.1480(3) 0.2264(2) 0.0423(13) Uani 1 1 d .
. 0 O12 O 0.6953(3) 0.0121(3) 0.28697(17) 0.0323(12) Uani 1 1 d .
. 0 O13 O 0.9515(4) 0.1663(4) 0.2113(2) 0.0470(14) Uani 1 1 d .
. 0 O14 O 1.0316(4) 0.3049(4) 0.2657(2) 0.0502(15) Uani 1 1 d .
. 0 O15 O 0.8232(3) 0.1903(3) 0.27717(17) 0.0326(12) Uani 1 1 d .
. 0 O16 O 0.9660(4) 0.2464(4) 0.36758(19) 0.0418(13) Uani 1 1 d .
. 0 O17 O 0.8188(4) 0.1278(3) 0.38362(18) 0.0391(13) Uani 1 1 d .
. 0 O18 O 0.6681(4) 0.0887(4) 0.19602(19) 0.0413(13) Uani 1 1 d .
. 0 O19 O 0.6135(4) 0.1402(3) 0.2648(2) 0.0395(13) Uani 1 1 d .
. 0 O20 O 0.6136(4) 0.1083(4) 0.3765(2) 0.0509(15) Uani 1 1 d .
. 0 O21 O 0.7968(4) 0.2922(3) 0.35174(19) 0.0413(13) Uani 1 1 d .
. 0 O22 O 0.8942(4) 0.3952(4) 0.2580(2) 0.0589(16) Uani 1 1 d .
. 0 O23 O 1.0207(4) 0.4427(4) 0.3589(2) 0.0622(17) Uani 1 1 d .
. 0 O24 O 0.1482(7) 0.2286(7) 0.3398(4) 0.141(3) Uiso 1 1 d .
. 0 H24 H 0.0916 0.2131 0.3503 0.212 Uiso 1 1 calc R
. 0 C1 C 0.5038(7) -0.3597(7) 0.0575(4) 0.073(3) Uani 1 1 d .
. 0 H1A H 0.4460 -0.3653 0.0762 0.088 Uiso 1 1 calc R
. 0 H1B H 0.5026 -0.4238 0.0547 0.088 Uiso 1 1 calc R
. 0 C2 C 0.4887(8) -0.3367(6) 0.0015(3) 0.062(3) Uani 1 1 d .
. 0 C3 C 0.4830(10) -0.2417(8) 0.0067(4) 0.112(5) Uani 1 1 d .
. 0 H3A H 0.4638 -0.2299 -0.0278 0.168 Uiso 1 1 calc R
. 0 H3B H 0.5489 -0.1884 0.0211 0.168 Uiso 1 1 calc R
. 0 H3C H 0.4328 -0.2456 0.0303 0.168 Uiso 1 1 calc R
. 0 C4 C 0.5759(8) -0.3277(8) -0.0270(4) 0.092(4) Uani 1 1 d .
. 0 H4A H 0.5889 -0.3825 -0.0222 0.138 Uiso 1 1 calc R
. 0 H4B H 0.6356 -0.2668 -0.0131 0.138 Uiso 1 1 calc R
. 0 H4C H 0.5603 -0.3277 -0.0645 0.138 Uiso 1 1 calc R
. 0 C5 C 0.3915(8) -0.4170(8) -0.0265(4) 0.102(4) Uani 1 1 d .
. 0 H5A H 0.3884 -0.4100 -0.0639 0.154 Uiso 1 1 calc R
. 0 H5B H 0.3346 -0.4132 -0.0117 0.154 Uiso 1 1 calc R
. 0 H5C H 0.3884 -0.4799 -0.0221 0.154 Uiso 1 1 calc R
. 0 C6 C 0.5458(7) -0.3494(6) 0.2107(4) 0.061(3) Uani 1 1 d .
. 0 H6A H 0.5027 -0.3691 0.1769 0.073 Uiso 1 1 calc R
. 0 H6B H 0.5038 -0.3489 0.2389 0.073 Uiso 1 1 calc R
. 0 C7 C 0.5807(8) -0.4238(6) 0.2184(4) 0.062(3) Uani 1 1 d .
. 0 C8 C 0.6447(10) -0.3976(8) 0.2688(5) 0.113(4) Uani 1 1 d .
. 0 H8A H 0.6064 -0.3936 0.2976 0.169 Uiso 1 1 calc R
. 0 H8B H 0.7041 -0.3346 0.2687 0.169 Uiso 1 1 calc R
. 0 H8C H 0.6661 -0.4472 0.2733 0.169 Uiso 1 1 calc R
. 0 C9 C 0.4895(10) -0.5198(8) 0.2181(7) 0.164(7) Uani 1 1 d .
. 0 H9A H 0.5105 -0.5693 0.2240 0.245 Uiso 1 1 calc R
. 0 H9B H 0.4487 -0.5379 0.1841 0.245 Uiso 1 1 calc R
. 0 H9C H 0.4497 -0.5151 0.2460 0.245 Uiso 1 1 calc R
. 0 C10 C 0.6366(12) -0.4326(9) 0.1726(5) 0.144(6) Uani 1 1 d .
. 0 H10A H 0.6879 -0.3679 0.1671 0.216 Uiso 1 1 calc R
. 0 H10B H 0.5890 -0.4630 0.1408 0.216 Uiso 1 1 calc R
. 0 H10C H 0.6691 -0.4726 0.1802 0.216 Uiso 1 1 calc R
. 0 C11 C 0.8883(9) -0.1929(10) 0.1258(4) 0.106(4) Uani 1 1 d .
. 0 H11A H 0.8858 -0.2516 0.1387 0.127 Uiso 1 1 calc R
. 0 H11B H 0.9457 -0.1362 0.1465 0.127 Uiso 1 1 calc R
. 0 C12 C 0.9101(8) -0.1943(11) 0.0729(4) 0.099(4) Uani 1 1 d .
. 0 C13 C 0.8861(10) -0.1400(10) 0.0366(4) 0.117(5) Uani 1 1 d .
. 0 H13A H 0.8186 -0.1477 0.0407 0.175 Uiso 1 1 calc R
. 0 H13B H 0.8882 -0.1646 0.0006 0.175 Uiso 1 1 calc R
. 0 H13C H 0.9353 -0.0712 0.0441 0.175 Uiso 1 1 calc R
. 0 C14 C 1.0083(10) -0.1948(12) 0.0669(5) 0.160(7) Uani 1 1 d .
. 0 H14A H 1.0637 -0.1329 0.0834 0.239 Uiso 1 1 calc R
. 0 H14B H 1.0158 -0.2038 0.0295 0.239 Uiso 1 1 calc R
. 0 H14C H 1.0097 -0.2480 0.0837 0.239 Uiso 1 1 calc R
. 0 C15 C 0.8225(11) -0.3052(11) 0.0476(5) 0.153(6) Uani 1 1 d .
. 0 H15A H 0.8346 -0.3536 0.0640 0.230 Uiso 1 1 calc R
. 0 H15B H 0.8256 -0.3142 0.0097 0.230 Uiso 1 1 calc R
. 0 H15C H 0.7559 -0.3128 0.0542 0.230 Uiso 1 1 calc R
. 0 C16 C 0.7700(7) 0.0233(7) 0.0984(3) 0.047(2) Uani 1 1 d .
. 0 C17 C 0.7877(7) 0.0667(7) 0.0469(3) 0.064(3) Uani 1 1 d .
. 0 H17A H 0.8591 0.1163 0.0486 0.077 Uiso 1 1 calc R
. 0 H17B H 0.7751 0.0150 0.0180 0.077 Uiso 1 1 calc R
. 0 C18 C 0.7215(7) 0.1126(7) 0.0348(3) 0.061(3) Uani 1 1 d .
. 0 C19 C 0.7280(8) 0.1361(8) -0.0217(3) 0.084(3) Uani 1 1 d .
. 0 H19A H 0.7971 0.1836 -0.0257 0.127 Uiso 1 1 calc R
. 0 H19B H 0.6824 0.1632 -0.0299 0.127 Uiso 1 1 calc R
. 0 H19C H 0.7086 0.0767 -0.0457 0.127 Uiso 1 1 calc R
. 0 C20 C 0.7545(8) 0.2077(7) 0.0723(4) 0.079(3) Uani 1 1 d .
. 0 H20A H 0.7506 0.1935 0.1086 0.118 Uiso 1 1 calc R
. 0 H20B H 0.7099 0.2359 0.0641 0.118 Uiso 1 1 calc R
. 0 H20C H 0.8239 0.2540 0.0678 0.118 Uiso 1 1 calc R
. 0 C21 C 0.6137(7) 0.0447(7) 0.0431(4) 0.086(3) Uani 1 1 d .
. 0 H21A H 0.5928 -0.0194 0.0235 0.129 Uiso 1 1 calc R
. 0 H21B H 0.5696 0.0708 0.0306 0.129 Uiso 1 1 calc R
. 0 H21C H 0.6091 0.0388 0.0805 0.129 Uiso 1 1 calc R
. 0 C22 C 0.5368(6) -0.2473(6) 0.3666(3) 0.056(2) Uani 1 1 d .
. 0 H22A H 0.4999 -0.3180 0.3551 0.067 Uiso 1 1 calc R
. 0 H22B H 0.4868 -0.2257 0.3763 0.067 Uiso 1 1 calc R
. 0 C23 C 0.6094(7) -0.2286(7) 0.4154(3) 0.063(3) Uani 1 1 d .
. 0 C24 C 0.6774(8) -0.2739(8) 0.4044(4) 0.089(3) Uani 1 1 d .
. 0 H24A H 0.7146 -0.2721 0.4373 0.134 Uiso 1 1 calc R
. 0 H24B H 0.7251 -0.2376 0.3803 0.134 Uiso 1 1 calc R
. 0 H24C H 0.6367 -0.3414 0.3885 0.134 Uiso 1 1 calc R
. 0 C25 C 0.5458(9) -0.2725(9) 0.4595(4) 0.110(4) Uani 1 1 d .
. 0 H25A H 0.4969 -0.3402 0.4474 0.165 Uiso 1 1 calc R
. 0 H25B H 0.5101 -0.2356 0.4694 0.165 Uiso 1 1 calc R
. 0 H25C H 0.5896 -0.2698 0.4899 0.165 Uiso 1 1 calc R
. 0 C26 C 0.6739(8) -0.1193(8) 0.4306(4) 0.100(4) Uani 1 1 d .
. 0 H26A H 0.7064 -0.1065 0.4665 0.149 Uiso 1 1 calc R
. 0 H26B H 0.6312 -0.0874 0.4286 0.149 Uiso 1 1 calc R
. 0 H26C H 0.7254 -0.0940 0.4065 0.149 Uiso 1 1 calc R
. 0 C27 C 0.8775(6) -0.0350(6) 0.3016(3) 0.0357(19) Uani 1 1 d .
. 0 C28 C 0.9662(5) -0.0344(6) 0.3302(3) 0.040(2) Uani 1 1 d .
. 0 H28A H 0.9443 -0.0683 0.3614 0.047 Uiso 1 1 calc R
. 0 H28B H 1.0156 0.0337 0.3429 0.047 Uiso 1 1 calc R
. 0 C29 C 1.0196(6) -0.0817(6) 0.2986(3) 0.048(2) Uani 1 1 d .
. 0 C30 C 0.9490(8) -0.1848(7) 0.2780(5) 0.095(4) Uani 1 1 d .
. 0 H30A H 0.9860 -0.2146 0.2604 0.142 Uiso 1 1 calc R
. 0 H30B H 0.8961 -0.1874 0.2530 0.142 Uiso 1 1 calc R
. 0 H30C H 0.9185 -0.2203 0.3072 0.142 Uiso 1 1 calc R
. 0 C31 C 1.0640(7) -0.0220(8) 0.2536(3) 0.077(3) Uani 1 1 d .
. 0 H31A H 1.1019 -0.0486 0.2343 0.115 Uiso 1 1 calc R
. 0 H31B H 1.1089 0.0457 0.2681 0.115 Uiso 1 1 calc R
. 0 H31C H 1.0093 -0.0248 0.2298 0.115 Uiso 1 1 calc R
. 0 C32 C 1.1046(7) -0.0782(8) 0.3347(4) 0.080(3) Uani 1 1 d .
. 0 H32A H 1.0772 -0.1128 0.3646 0.120 Uiso 1 1 calc R
. 0 H32B H 1.1526 -0.0104 0.3473 0.120 Uiso 1 1 calc R
. 0 H32C H 1.1390 -0.1090 0.3155 0.120 Uiso 1 1 calc R
. 0 C33 C 0.4831(6) -0.1639(5) 0.1782(4) 0.040(2) Uani 1 1 d .
. 0 C34 C 0.3811(6) -0.1731(7) 0.1619(4) 0.068(3) Uani 1 1 d .
. 0 H34A H 0.3858 -0.1081 0.1705 0.082 Uiso 1 1 calc R
. 0 H34B H 0.3697 -0.1880 0.1232 0.082 Uiso 1 1 calc R
. 0 C35 C 0.2911(7) -0.2418(8) 0.1819(4) 0.077(3) Uani 1 1 d D
1 3 C36 C 0.300(2) -0.286(2) 0.2300(12) 0.144(18) Uani 0.50 1 d PD
2 3 C36' C 0.2996(13) -0.181(2) 0.2365(7) 0.122(12) Uani 0.50 1 d PD
. 0 C37 C 0.1965(6) -0.2468(8) 0.1564(4) 0.090(4) Uani 1 1 d D
. 0 H37A H 0.1990 -0.1830 0.1626 0.135 Uiso 1 1 calc R
. 0 H37B H 0.1384 -0.2946 0.1713 0.135 Uiso 1 1 calc R
. 0 H37C H 0.1904 -0.2661 0.1186 0.135 Uiso 1 1 calc R
1 3 C38 C 0.2869(15) -0.3315(16) 0.1461(11) 0.110(9) Uani 0.50 1 d PD
2 3 C38' C 0.275(2) -0.3292(19) 0.2072(19) 0.14(2) Uani 0.50 1 d PD
. 0 C39 C 1.0284(6) 0.2433(7) 0.2295(3) 0.050(2) Uani 1 1 d .
. 0 C40 C 1.1289(7) 0.2704(8) 0.2075(4) 0.085(3) Uani 1 1 d .
. 0 H40A H 1.1723 0.3407 0.2186 0.102 Uiso 1 1 calc R
. 0 H40B H 1.1605 0.2361 0.2254 0.102 Uiso 1 1 calc R
. 0 C41 C 1.1331(8) 0.2527(10) 0.1523(4) 0.093(4) Uani 1 1 d .
. 0 C42 C 1.0641(8) 0.2657(8) 0.1157(4) 0.088(4) Uani 1 1 d .
. 0 H42A H 0.9962 0.2343 0.1266 0.131 Uiso 1 1 calc R
. 0 H42B H 1.0637 0.2362 0.0804 0.131 Uiso 1 1 calc R
. 0 H42C H 1.0861 0.3351 0.1155 0.131 Uiso 1 1 calc R
. 0 C43 C 1.0907(11) 0.1313(9) 0.1411(6) 0.153(6) Uani 1 1 d .
. 0 H43A H 1.1289 0.1125 0.1655 0.230 Uiso 1 1 calc R
. 0 H43B H 1.0995 0.1134 0.1050 0.230 Uiso 1 1 calc R
. 0 H43C H 1.0192 0.0976 0.1462 0.230 Uiso 1 1 calc R
. 0 C44 C 1.2389(7) 0.2925(8) 0.1379(4) 0.086(3) Uani 1 1 d .
. 0 H44A H 1.2687 0.3632 0.1395 0.130 Uiso 1 1 calc R
. 0 H44B H 1.2382 0.2643 0.1023 0.130 Uiso 1 1 calc R
. 0 H44C H 1.2788 0.2760 0.1626 0.130 Uiso 1 1 calc R
. 0 C45 C 0.9152(6) 0.1754(6) 0.3908(3) 0.0365(19) Uani 1 1 d .
. 0 C46 C 0.9661(6) 0.1444(6) 0.4321(3) 0.042(2) Uani 1 1 d .
. 0 H46A H 1.0353 0.1623 0.4236 0.050 Uiso 1 1 calc R
. 0 H46B H 0.9294 0.0728 0.4301 0.050 Uiso 1 1 calc R
. 0 C47 C 0.9719(6) 0.1882(6) 0.4884(3) 0.047(2) Uani 1 1 d .
. 0 C48 C 0.8674(7) 0.1520(7) 0.5056(3) 0.067(3) Uani 1 1 d .
. 0 H48A H 0.8350 0.0811 0.5037 0.101 Uiso 1 1 calc R
. 0 H48B H 0.8273 0.1709 0.4825 0.101 Uiso 1 1 calc R
. 0 H48C H 0.8723 0.1805 0.5418 0.101 Uiso 1 1 calc R
. 0 C49 C 1.0323(8) 0.1548(9) 0.5233(4) 0.094(4) Uani 1 1 d .
. 0 H49A H 1.0416 0.1854 0.5595 0.140 Uiso 1 1 calc R
. 0 H49B H 1.0982 0.1735 0.5107 0.140 Uiso 1 1 calc R
. 0 H49C H 0.9959 0.0841 0.5222 0.140 Uiso 1 1 calc R
. 0 C50 C 1.0217(8) 0.2993(7) 0.4920(4) 0.091(4) Uani 1 1 d .
. 0 H50A H 0.9812 0.3181 0.4692 0.136 Uiso 1 1 calc R
. 0 H50B H 1.0893 0.3235 0.4808 0.136 Uiso 1 1 calc R
. 0 H50C H 1.0264 0.3271 0.5283 0.136 Uiso 1 1 calc R
. 0 C51 C 0.6074(6) 0.1115(6) 0.2161(3) 0.042(2) Uani 1 1 d .
. 0 C52 C 0.5155(8) 0.0920(8) 0.1810(4) 0.084(3) Uani 1 1 d .
. 0 H52A H 0.5302 0.0818 0.1446 0.101 Uiso 1 1 calc R
. 0 H52B H 0.4613 0.0290 0.1881 0.101 Uiso 1 1 calc R
. 0 C53 C 0.4720(7) 0.1593(7) 0.1811(4) 0.067(3) Uani 1 1 d .
. 0 C54 C 0.4432(14) 0.1879(17) 0.2265(5) 0.242(13) Uani 1 1 d .
. 0 H54A H 0.4063 0.1313 0.2446 0.364 Uiso 1 1 calc R
. 0 H54B H 0.3999 0.2171 0.2179 0.364 Uiso 1 1 calc R
. 0 H54C H 0.5031 0.2355 0.2494 0.364 Uiso 1 1 calc R
. 0 C55 C 0.3883(8) 0.1253(8) 0.1354(4) 0.102(4) Uani 1 1 d .
. 0 H55A H 0.3313 0.0645 0.1417 0.153 Uiso 1 1 calc R
. 0 H55B H 0.4140 0.1149 0.1026 0.153 Uiso 1 1 calc R
. 0 H55C H 0.3663 0.1750 0.1329 0.153 Uiso 1 1 calc R
. 0 C56 C 0.5584(12) 0.2532(11) 0.1652(7) 0.185(8) Uani 1 1 d .
. 0 H56A H 0.5297 0.2896 0.1479 0.278 Uiso 1 1 calc R
. 0 H56B H 0.5973 0.2357 0.1411 0.278 Uiso 1 1 calc R
. 0 H56C H 0.6027 0.2935 0.1966 0.278 Uiso 1 1 calc R
. 0 C57 C 0.5432(8) 0.0895(10) 0.4147(4) 0.128(6) Uani 1 1 d .
. 0 H57A H 0.5464 0.1517 0.4292 0.154 Uiso 1 1 calc R
. 0 H57B H 0.5642 0.0633 0.4439 0.154 Uiso 1 1 calc R
. 0 C58 C 0.4389(6) 0.0217(8) 0.3950(4) 0.063(3) Uani 1 1 d .
. 0 C59 C 0.4105(9) 0.0711(12) 0.3533(7) 0.193(9) Uani 1 1 d .
. 0 H59A H 0.4289 0.0544 0.3194 0.290 Uiso 1 1 calc R
. 0 H59B H 0.4465 0.1416 0.3631 0.290 Uiso 1 1 calc R
. 0 H59C H 0.3378 0.0490 0.3506 0.290 Uiso 1 1 calc R
. 0 C60 C 0.3691(8) 0.0114(11) 0.4343(5) 0.146(6) Uani 1 1 d .
. 0 H60A H 0.3010 -0.0374 0.4199 0.219 Uiso 1 1 calc R
. 0 H60B H 0.3698 0.0738 0.4438 0.219 Uiso 1 1 calc R
. 0 H60C H 0.3898 -0.0092 0.4656 0.219 Uiso 1 1 calc R
. 0 C61 C 0.4257(9) -0.0698(8) 0.3695(7) 0.173(8) Uani 1 1 d .
. 0 H61A H 0.4645 -0.0587 0.3392 0.260 Uiso 1 1 calc R
. 0 H61B H 0.3543 -0.1120 0.3577 0.260 Uiso 1 1 calc R
. 0 H61C H 0.4495 -0.1009 0.3942 0.260 Uiso 1 1 calc R
. 0 C62 C 0.7869(6) 0.3426(6) 0.3989(3) 0.051(2) Uani 1 1 d .
. 0 H62A H 0.8536 0.3789 0.4197 0.062 Uiso 1 1 calc R
. 0 H62B H 0.7414 0.2942 0.4202 0.062 Uiso 1 1 calc R
. 0 C63 C 0.7456(6) 0.4137(6) 0.3886(3) 0.050(2) Uani 1 1 d .
. 0 C64 C 0.6482(7) 0.3598(7) 0.3516(4) 0.081(3) Uani 1 1 d .
. 0 H64A H 0.6008 0.3029 0.3667 0.121 Uiso 1 1 calc R
. 0 H64B H 0.6629 0.3388 0.3176 0.121 Uiso 1 1 calc R
. 0 H64C H 0.6185 0.4030 0.3468 0.121 Uiso 1 1 calc R
. 0 C65 C 0.8209(7) 0.4992(6) 0.3635(4) 0.071(3) Uani 1 1 d .
. 0 H65A H 0.7935 0.5442 0.3582 0.107 Uiso 1 1 calc R
. 0 H65B H 0.8332 0.4753 0.3296 0.107 Uiso 1 1 calc R
. 0 H65C H 0.8842 0.5330 0.3866 0.107 Uiso 1 1 calc R
. 0 C66 C 0.7246(8) 0.4490(7) 0.4395(4) 0.083(3) Uani 1 1 d .
. 0 H66A H 0.7047 0.4995 0.4345 0.125 Uiso 1 1 calc R
. 0 H66B H 0.7853 0.4760 0.4645 0.125 Uiso 1 1 calc R
. 0 H66C H 0.6700 0.3949 0.4531 0.125 Uiso 1 1 calc R
. 0 C67 C 0.8384(8) 0.3999(8) 0.2133(4) 0.088(3) Uani 1 1 d .
. 0 H67A H 0.7816 0.4095 0.2247 0.106 Uiso 1 1 calc R
. 0 H67B H 0.8099 0.3369 0.1905 0.106 Uiso 1 1 calc R
. 0 C68 C 0.8977(8) 0.4780(7) 0.1823(4) 0.065(3) Uani 1 1 d .
. 0 C69 C 0.8310(11) 0.4727(10) 0.1328(4) 0.129(5) Uani 1 1 d .
. 0 H69A H 0.8233 0.4195 0.1068 0.194 Uiso 1 1 calc R
. 0 H69B H 0.8628 0.5341 0.1179 0.194 Uiso 1 1 calc R
. 0 H69C H 0.7646 0.4613 0.1423 0.194 Uiso 1 1 calc R
. 0 C70 C 0.9873(9) 0.4681(8) 0.1656(4) 0.102(4) Uani 1 1 d .
. 0 H70A H 1.0336 0.4786 0.1966 0.153 Uiso 1 1 calc R
. 0 H70B H 1.0219 0.5164 0.1421 0.153 Uiso 1 1 calc R
. 0 H70C H 0.9646 0.4028 0.1471 0.153 Uiso 1 1 calc R
. 0 C71 C 0.9298(10) 0.5748(7) 0.2171(5) 0.115(5) Uani 1 1 d .
. 0 H71A H 0.8706 0.5753 0.2309 0.173 Uiso 1 1 calc R
. 0 H71B H 0.9608 0.6286 0.1962 0.173 Uiso 1 1 calc R
. 0 H71C H 0.9784 0.5823 0.2463 0.173 Uiso 1 1 calc R
. 0 C72 C 1.0924(7) 0.5060(6) 0.3995(3) 0.061(3) Uani 1 1 d .
. 0 H72A H 1.1282 0.4729 0.4146 0.073 Uiso 1 1 calc R
. 0 H72B H 1.0576 0.5215 0.4274 0.073 Uiso 1 1 calc R
. 0 C73 C 1.1693(6) 0.6003(6) 0.3822(3) 0.054(2) Uani 1 1 d .
. 0 C74 C 1.2291(8) 0.5786(8) 0.3430(4) 0.089(3) Uani 1 1 d .
. 0 H74A H 1.1835 0.5350 0.3128 0.133 Uiso 1 1 calc R
. 0 H74B H 1.2650 0.5474 0.3594 0.133 Uiso 1 1 calc R
. 0 H74C H 1.2777 0.6392 0.3315 0.133 Uiso 1 1 calc R
. 0 C75 C 1.1193(7) 0.6543(6) 0.3586(4) 0.070(3) Uani 1 1 d .
. 0 H75A H 1.1704 0.7135 0.3470 0.105 Uiso 1 1 calc R
. 0 H75B H 1.0838 0.6716 0.3850 0.105 Uiso 1 1 calc R
. 0 H75C H 1.0712 0.6130 0.3286 0.105 Uiso 1 1 calc R
. 0 C76 C 1.2412(8) 0.6657(7) 0.4313(4) 0.091(4) Uani 1 1 d .
. 0 H76A H 1.2775 0.6334 0.4460 0.136 Uiso 1 1 calc R
. 0 H76B H 1.2019 0.6769 0.4577 0.136 Uiso 1 1 calc R
. 0 H76C H 1.2895 0.7280 0.4212 0.136 Uiso 1 1 calc R
. 0 C77 C 0.2169(10) 0.3233(10) 0.3630(5) 0.115(4) Uiso 1 1 d .
. 0 H77A H 0.1932 0.3398 0.3956 0.138 Uiso 0.50 1 calc PR
. 0 H77B H 0.2221 0.3706 0.3387 0.138 Uiso 0.50 1 calc PR
. 0 C78 C 0.3180(12) 0.3283(12) 0.3752(6) 0.135(5) Uiso 1 1 d .
. 0 C80 C 0.3474(12) 0.2880(12) 0.3264(6) 0.181(7) Uiso 1 1 d .
. 0 H80A H 0.3713 0.3369 0.3021 0.271 Uiso 1 1 calc R
. 0 H80B H 0.2886 0.2294 0.3090 0.271 Uiso 1 1 calc R
. 0 H80C H 0.4009 0.2718 0.3367 0.271 Uiso 1 1 calc R
. 0 C81 C 0.3877(17) 0.4158(17) 0.4029(9) 0.268(11) Uiso 1 1 d .
. 0 H81A H 0.3850 0.4692 0.3869 0.401 Uiso 1 1 calc R
. 0 H81B H 0.4552 0.4215 0.4022 0.401 Uiso 1 1 calc R
. 0 H81C H 0.3723 0.4188 0.4393 0.401 Uiso 1 1 calc R
. 0 C79 C 0.3089(17) 0.2595(17) 0.4113(9) 0.265(11) Uiso 1 1 d .
. 0 H79A H 0.3734 0.2588 0.4175 0.397 Uiso 1 1 calc R
. 0 H79B H 0.2569 0.1946 0.3963 0.397 Uiso 1 1 calc R
. 0 H79C H 0.2903 0.2786 0.4446 0.397 Uiso 1 1 calc R

loop_
_atom_site_aniso_label
_atom_site_aniso_U_11
_atom_site_aniso_U_22
_atom_site_aniso_U_33
_atom_site_aniso_U_23
_atom_site_aniso_U_13
_atom_site_aniso_U_12
Zr1 0.0557(5) 0.0473(5) 0.0297(4) -0.0058(4) -0.0043(4) 0.0296(4)
Zr2 0.0320(4) 0.0329(4) 0.0332(4) -0.0013(3) -0.0006(3) 0.0133(4)
Zr3 0.0366(4) 0.0354(4) 0.0267(4) 0.0014(3) 0.0033(3) 0.0171(4)
Zr4 0.0278(4) 0.0369(5) 0.0339(4) -0.0046(3) 0.0021(3) 0.0132(4)
Zr5 0.0378(5) 0.0369(5) 0.0429(5) -0.0011(4) 0.0047(4) 0.0093(4)
O1 0.069(4) 0.050(4) 0.043(3) -0.018(3) -0.015(3) 0.031(3)
O2 0.040(3) 0.029(3) 0.048(3) 0.002(2) -0.003(3) 0.011(3)
O3 0.070(4) 0.078(4) 0.037(3) -0.009(3) 0.004(3) 0.050(4)
O4 0.077(4) 0.054(4) 0.033(3) -0.004(3) -0.001(3) 0.035(4)
O5 0.037(3) 0.034(3) 0.029(3) -0.001(2) -0.001(2) 0.019(2)
O6 0.034(3) 0.049(3) 0.039(3) 0.006(3) 0.003(3) 0.013(3)
O7 0.028(3) 0.045(3) 0.036(3) 0.007(3) 0.000(2) 0.014(3)
O8 0.030(3) 0.041(3) 0.041(3) 0.003(3) 0.000(2) 0.017(3)
O9 0.066(4) 0.050(4) 0.027(3) 0.000(3) 0.006(3) 0.029(3)
O10 0.047(4) 0.059(4) 0.040(3) -0.004(3) -0.008(3) 0.026(3)
O11 0.031(3) 0.038(3) 0.051(4) -0.003(3) -0.001(3) 0.012(3)
O12 0.030(3) 0.034(3) 0.027(3) -0.002(2) -0.002(2) 0.011(2)
O13 0.037(3) 0.051(4) 0.044(3) 0.005(3) 0.007(3) 0.012(3)
O14 0.038(3) 0.061(4) 0.040(3) -0.005(3) 0.006(3) 0.015(3)
O15 0.025(3) 0.037(3) 0.036(3) 0.000(2) 0.000(2) 0.016(2)
O16 0.028(3) 0.044(3) 0.039(3) 0.001(3) 0.002(3) 0.005(3)
O17 0.031(3) 0.046(3) 0.031(3) -0.002(2) 0.002(2) 0.011(3)
O18 0.043(3) 0.050(3) 0.038(3) 0.001(3) -0.003(3) 0.029(3)
O19 0.038(3) 0.043(3) 0.042(3) 0.003(3) -0.001(3) 0.025(3)
O20 0.034(3) 0.058(4) 0.046(3) -0.010(3) 0.014(3) 0.012(3)
O21 0.038(3) 0.041(3) 0.039(3) -0.007(3) 0.006(3) 0.016(3)
O22 0.058(4) 0.058(4) 0.057(4) 0.014(3) 0.008(3) 0.023(3)
O23 0.067(4) 0.036(3) 0.062(4) -0.009(3) -0.006(3) 0.009(3)
C1 0.077(7) 0.074(7) 0.062(7) -0.013(6) -0.021(6) 0.037(6)
C2 0.090(8) 0.050(6) 0.048(6) -0.013(5) -0.011(6) 0.039(6)
C3 0.201(14) 0.120(10) 0.067(7) -0.019(7) -0.037(8) 0.131(11)
C4 0.121(10) 0.104(9) 0.045(6) -0.002(6) -0.003(7) 0.050(8)
C5 0.094(9) 0.125(10) 0.071(7) -0.030(7) -0.045(7) 0.049(8)
C6 0.060(6) 0.055(6) 0.060(6) 0.001(5) -0.001(5) 0.020(5)
C7 0.079(7) 0.046(6) 0.066(7) 0.003(5) 0.004(6) 0.034(6)
C8 0.157(12) 0.088(9) 0.116(10) 0.023(8) -0.021(9) 0.078(9)
C9 0.124(12) 0.055(8) 0.26(2) 0.009(10) 0.014(13) 0.002(8)
C10 0.259(19) 0.123(11) 0.135(12) 0.029(9) 0.058(13) 0.155(13)
C11 0.109(10) 0.198(14) 0.051(7) -0.001(8) 0.003(7) 0.109(10)
C12 0.071(8) 0.193(14) 0.064(8) 0.024(9) 0.021(6) 0.085(9)
C13 0.142(12) 0.180(14) 0.071(8) 0.027(9) 0.038(8) 0.106(11)
C14 0.115(11) 0.30(2) 0.112(11) 0.009(12) 0.032(9) 0.135(14)
C15 0.152(14) 0.185(16) 0.124(12) -0.031(12) -0.008(11) 0.091(13)
C16 0.062(6) 0.054(6) 0.040(5) 0.010(5) 0.004(5) 0.039(5)
C17 0.079(7) 0.067(7) 0.048(6) 0.011(5) 0.009(5) 0.035(6)
C18 0.069(7) 0.066(7) 0.049(6) 0.008(5) -0.005(5) 0.034(6)
C19 0.119(9) 0.104(9) 0.045(6) 0.013(6) -0.005(6) 0.066(8)
C20 0.090(8) 0.069(7) 0.071(7) -0.005(6) -0.006(6) 0.036(6)
C21 0.079(8) 0.079(8) 0.097(8) 0.026(7) -0.011(7) 0.034(7)
C22 0.054(6) 0.050(6) 0.063(6) 0.016(5) 0.018(5) 0.021(5)
C23 0.059(6) 0.070(7) 0.034(5) 0.008(5) 0.001(5) 0.007(6)
C24 0.090(8) 0.112(9) 0.070(7) 0.013(7) -0.020(6) 0.053(8)
C25 0.107(10) 0.128(11) 0.068(8) 0.034(7) 0.022(7) 0.027(8)
C26 0.096(9) 0.102(9) 0.057(7) -0.017(6) -0.004(6) 0.015(7)
C27 0.037(5) 0.052(6) 0.023(4) -0.004(4) 0.002(4) 0.026(5)
C28 0.035(5) 0.049(5) 0.032(4) -0.002(4) -0.008(4) 0.020(4)
C29 0.036(5) 0.054(6) 0.055(6) 0.006(5) -0.002(4) 0.023(4)
C30 0.081(8) 0.071(7) 0.143(11) -0.034(7) -0.009(7) 0.055(7)
C31 0.078(7) 0.115(9) 0.059(6) 0.004(6) 0.009(6) 0.064(7)
C32 0.065(7) 0.118(9) 0.085(7) 0.017(7) 0.000(6) 0.066(7)
C33 0.032(5) 0.036(5) 0.052(6) 0.007(4) -0.007(5) 0.016(4)
C34 0.045(6) 0.081(7) 0.085(7) 0.027(6) -0.003(5) 0.032(6)
C35 0.047(6) 0.097(9) 0.085(8) 0.031(7) 0.002(6) 0.030(6)
C36 0.08(2) 0.08(2) 0.13(3) 0.06(2) -0.014(19) -0.087(18)
C36' 0.026(11) 0.27(4) 0.037(12) -0.023(17) 0.007(9) 0.048(17)
C37 0.038(6) 0.129(10) 0.096(8) 0.032(7) 0.003(6) 0.031(6)
C38 0.031(12) 0.10(2) 0.16(3) 0.01(2) -0.005(15) -0.005(12)
C38' 0.033(15) 0.07(2) 0.25(4) 0.11(3) -0.09(2) -0.045(15)
C39 0.041(6) 0.081(7) 0.035(5) 0.015(5) 0.011(4) 0.034(6)
C40 0.042(6) 0.139(10) 0.065(7) -0.016(7) 0.001(5) 0.040(6)
C41 0.064(7) 0.170(13) 0.078(8) 0.065(8) 0.050(6) 0.068(8)
C42 0.081(8) 0.140(11) 0.055(7) 0.031(7) 0.032(6) 0.057(8)
C43 0.171(15) 0.100(11) 0.192(16) 0.003(11) 0.074(13) 0.063(11)
C44 0.052(6) 0.106(9) 0.090(8) -0.008(7) 0.030(6) 0.028(6)
C45 0.033(5) 0.044(5) 0.032(5) -0.014(4) 0.001(4) 0.021(4)
C46 0.042(5) 0.051(5) 0.035(5) -0.003(4) -0.001(4) 0.026(4)
C47 0.036(5) 0.050(6) 0.035(5) 0.001(4) 0.000(4) 0.004(4)
C48 0.074(7) 0.089(7) 0.033(5) 0.003(5) 0.010(5) 0.032(6)
C49 0.087(8) 0.161(11) 0.048(6) 0.016(7) -0.006(6) 0.072(8)
C50 0.105(9) 0.068(7) 0.052(6) -0.016(5) 0.002(6) 0.005(6)
C51 0.046(5) 0.046(5) 0.035(5) 0.011(4) -0.001(4) 0.023(4)
C52 0.085(8) 0.114(9) 0.078(7) -0.014(6) -0.024(6) 0.075(7)
C53 0.063(6) 0.068(7) 0.070(7) -0.008(5) -0.019(6) 0.037(6)
C54 0.29(2) 0.59(4) 0.060(9) 0.016(15) 0.009(11) 0.39(3)
C55 0.081(8) 0.133(10) 0.097(9) 0.000(8) -0.036(7) 0.062(8)
C56 0.148(15) 0.113(13) 0.25(2) 0.005(13) -0.068(15) 0.035(12)
C57 0.066(8) 0.193(15) 0.084(9) -0.041(9) 0.018(7) 0.034(9)
C58 0.038(6) 0.102(8) 0.054(6) 0.017(6) 0.021(5) 0.033(6)
C59 0.061(9) 0.25(2) 0.30(2) 0.180(19) 0.066(12) 0.068(11)
C60 0.075(9) 0.244(18) 0.105(10) 0.014(11) 0.047(8) 0.060(10)
C61 0.095(10) 0.048(8) 0.34(2) -0.012(11) 0.084(13) 0.000(7)
C62 0.053(6) 0.054(6) 0.045(5) -0.008(4) 0.005(4) 0.026(5)
C63 0.052(6) 0.048(6) 0.053(6) -0.003(5) 0.003(5) 0.027(5)
C64 0.073(7) 0.076(7) 0.101(8) -0.007(6) -0.012(6) 0.047(6)
C65 0.074(7) 0.055(6) 0.088(8) 0.000(6) 0.011(6) 0.034(6)
C66 0.114(9) 0.074(7) 0.073(7) -0.002(6) 0.041(7) 0.053(7)
C67 0.068(7) 0.090(9) 0.091(9) 0.013(7) 0.002(7) 0.024(7)
C68 0.080(7) 0.066(7) 0.059(6) 0.014(5) -0.002(6) 0.043(6)
C69 0.193(15) 0.154(13) 0.086(9) 0.010(9) -0.002(10) 0.121(12)
C70 0.130(11) 0.111(10) 0.093(9) 0.034(8) 0.045(8) 0.072(9)
C71 0.167(13) 0.063(8) 0.109(10) -0.015(7) -0.008(9) 0.054(8)
C72 0.068(6) 0.053(6) 0.052(6) 0.008(5) 0.012(5) 0.020(5)
C73 0.053(6) 0.049(6) 0.046(5) 0.006(5) 0.002(5) 0.012(5)
C74 0.086(8) 0.085(8) 0.080(8) 0.006(6) 0.018(7) 0.027(7)
C75 0.067(7) 0.054(6) 0.074(7) 0.022(5) 0.003(6) 0.014(5)
C76 0.084(8) 0.065(7) 0.090(8) 0.003(6) -0.016(7) 0.010(6)

loop_
_atom_type_symbol
_atom_type_description
_atom_type_scat_dispersion_real
_atom_type_scat_dispersion_imag
_atom_type_scat_source
C C 0.0033 0.0016 'International Tables Vol C Tables 4.2.6.8 and 6.1.1.4'
H H 0.0000 0.0000 'International Tables Vol C Tables 4.2.6.8 and 6.1.1.4'
O O 0.0106 0.0060 'International Tables Vol C Tables 4.2.6.8 and 6.1.1.4'
Zr Zr -2.9673 0.5597 'International Tables Vol C Tables 4.2.6.8 and 6.1.1.4'

loop_
_geom_angle_atom_site_label_1
_geom_angle_atom_site_label_2
_geom_angle_atom_site_label_3
_geom_angle
O3 Zr1 O1 98.8(2)
O3 Zr1 O5 97.0(2)
O1 Zr1 O5 163.7(2)
O3 Zr1 O4 93.7(2)
O1 Zr1 O4 98.5(2)
O5 Zr1 O4 84.45(19)
O3 Zr1 O2 101.3(2)
O1 Zr1 O2 99.5(2)
O5 Zr1 O2 73.34(18)
O4 Zr1 O2 154.43(19)
O3 Zr1 O10 177.0(2)
O1 Zr1 O10 81.6(2)
O5 Zr1 O10 82.88(18)
O4 Zr1 O10 83.3(2)
O2 Zr1 O10 81.53(19)
O6 Zr2 O12 109.2(2)
O6 Zr2 O5 171.62(19)
O12 Zr2 O5 77.28(17)
O6 Zr2 O11 95.4(2)
O12 Zr2 O11 90.35(18)
O5 Zr2 O11 89.76(19)
O6 Zr2 O7 91.0(2)
O12 Zr2 O7 87.58(18)
O5 Zr2 O7 83.93(18)
O11 Zr2 O7 173.65(19)
O6 Zr2 O2 100.4(2)
O12 Zr2 O2 150.21(19)
O5 Zr2 O2 73.51(18)
O11 Zr2 O2 83.87(19)
O7 Zr2 O2 94.97(18)
O5 Zr3 O15 149.17(19)
O5 Zr3 O13 123.51(19)
O15 Zr3 O13 82.47(19)
O5 Zr3 O18 92.74(19)
O15 Zr3 O18 82.89(18)
O13 Zr3 O18 124.9(2)
O5 Zr3 O9 83.16(19)
O15 Zr3 O9 124.27(19)
O13 Zr3 O9 70.9(2)
O18 Zr3 O9 74.71(19)
O5 Zr3 O8 82.47(18)
O15 Zr3 O8 90.48(18)
O13 Zr3 O8 74.1(2)
O18 Zr3 O8 158.41(19)
O9 Zr3 O8 125.14(19)
O5 Zr3 O12 74.45(17)
O15 Zr3 O12 74.76(17)
O13 Zr3 O12 144.70(18)
O18 Zr3 O12 79.06(18)
O9 Zr3 O12 144.41(18)
O8 Zr3 O12 79.38(18)
O20 Zr4 O12 110.4(2)
O20 Zr4 O15 171.0(2)
O12 Zr4 O15 78.05(18)
O20 Zr4 O17 93.7(2)
O12 Zr4 O17 88.53(18)
O15 Zr4 O17 89.52(18)
O20 Zr4 O21 98.4(2)
O12 Zr4 O21 150.85(18)
O15 Zr4 O21 73.46(18)
O17 Zr4 O21 85.26(19)
O20 Zr4 O19 92.9(2)
O12 Zr4 O19 85.84(18)
O15 Zr4 O19 84.48(18)
O17 Zr4 O19 172.51(18)
O21 Zr4 O19 97.28(19)
O22 Zr5 O23 99.7(2)
O22 Zr5 O15 95.5(2)
O23 Zr5 O15 163.4(2)
O22 Zr5 O14 94.7(2)
O23 Zr5 O14 100.4(2)
O15 Zr5 O14 84.89(19)
O22 Zr5 O21 97.7(2)
O23 Zr5 O21 97.4(2)
O15 Zr5 O21 73.82(18)
O14 Zr5 O21 156.2(2)
O22 Zr5 O16 176.3(2)
O23 Zr5 O16 83.6(2)
O15 Zr5 O16 81.53(18)
O14 Zr5 O16 82.9(2)
O21 Zr5 O16 83.66(19)
C1 O1 Zr1 156.9(6)
C6 O2 Zr2 123.1(5)
C6 O2 Zr1 124.6(5)
Zr2 O2 Zr1 102.7(2)
C11 O3 Zr1 171.1(6)
C16 O4 Zr1 138.8(5)
Zr3 O5 Zr1 145.2(2)
Zr3 O5 Zr2 106.13(19)
Zr1 O5 Zr2 107.0(2)
C22 O6 Zr2 178.2(5)
C27 O7 Zr2 128.6(5)
C27 O8 Zr3 134.1(5)
C16 O9 Zr3 141.4(5)
C33 O10 Zr1 134.3(5)
C33 O11 Zr2 131.1(5)
Zr2 O12 Zr4 158.7(2)
Zr2 O12 Zr3 100.81(18)
Zr4 O12 Zr3 100.38(18)
C39 O13 Zr3 142.4(5)
C39 O14 Zr5 137.8(5)
Zr3 O15 Zr5 145.4(2)
Zr3 O15 Zr4 105.5(2)
Zr5 O15 Zr4 107.0(2)
C45 O16 Zr5 134.5(5)
C45 O17 Zr4 131.1(5)
C51 O18 Zr3 135.5(5)
C51 O19 Zr4 127.6(5)
C57 O20 Zr4 177.1(6)
C62 O21 Zr5 128.3(5)
C62 O21 Zr4 124.5(5)
Zr5 O21 Zr4 102.20(19)
C67 O22 Zr5 154.9(6)
C72 O23 Zr5 165.6(6)
O1 C1 C2 115.6(8)
C4 C2 C5 110.7(8)
C4 C2 C3 110.8(9)
C5 C2 C3 109.7(9)
C4 C2 C1 108.8(8)
C5 C2 C1 109.2(8)
C3 C2 C1 107.6(7)
O2 C6 C7 114.3(7)
C8 C7 C9 109.9(10)
C8 C7 C6 110.5(8)
C9 C7 C6 108.0(9)
C8 C7 C10 111.2(10)
C9 C7 C10 107.7(10)
C6 C7 C10 109.3(8)
O3 C11 C12 118.7(9)
C11 C12 C13 122.0(11)
C11 C12 C14 112.8(10)
C13 C12 C14 114.1(11)
C11 C12 C15 100.8(11)
C13 C12 C15 98.0(10)
C14 C12 C15 105.0(11)
O9 C16 O4 124.4(7)
O9 C16 C17 120.4(8)
O4 C16 C17 115.1(8)
C18 C17 C16 112.8(7)
C17 C18 C21 109.9(8)
C17 C18 C19 109.8(8)
C21 C18 C19 110.6(8)
C17 C18 C20 110.8(8)
C21 C18 C20 106.9(8)
C19 C18 C20 108.8(8)
O6 C22 C23 114.1(7)
C24 C23 C25 111.0(9)
C24 C23 C26 109.1(9)
C25 C23 C26 109.8(8)
C24 C23 C22 110.3(8)
C25 C23 C22 107.3(8)
C26 C23 C22 109.3(8)
O7 C27 O8 124.8(7)
O7 C27 C28 118.0(7)
O8 C27 C28 117.2(7)
C27 C28 C29 115.7(6)
C30 C29 C32 109.1(8)
C30 C29 C31 111.1(8)
C32 C29 C31 109.1(7)
C30 C29 C28 111.2(7)
C32 C29 C28 108.1(7)
C31 C29 C28 108.3(7)
O10 C33 O11 125.0(7)
O10 C33 C34 117.1(8)
O11 C33 C34 117.9(8)
C35 C34 C33 121.8(8)
C34 C35 C38' 128.3(16)
C34 C35 C36 119.6(14)
C38' C35 C36 31(2)
C34 C35 C37 113.2(8)
C38' C35 C37 114.2(12)
C36 C35 C37 126.2(16)
C34 C35 C38 93.0(11)
C38' C35 C38 62(2)
C36 C35 C38 90(2)
C37 C35 C38 96.6(12)
C34 C35 C36' 99.5(11)
C38' C35 C36' 93(2)
C36 C35 C36' 64(2)
C37 C35 C36' 99.0(10)
C38 C35 C36' 154.2(18)
O13 C39 O14 125.4(7)
O13 C39 C40 120.6(8)
O14 C39 C40 114.0(8)
C41 C40 C39 120.8(8)
C40 C41 C42 118.7(9)
C40 C41 C44 112.8(10)
C42 C41 C44 114.5(9)
C40 C41 C43 103.7(10)
C42 C41 C43 101.6(11)
C44 C41 C43 102.6(9)
O16 C45 O17 123.5(7)
O16 C45 C46 120.5(7)
O17 C45 C46 116.0(7)
C45 C46 C47 115.2(6)
C48 C47 C46 110.4(6)
C48 C47 C49 108.9(7)
C46 C47 C49 107.4(7)
C48 C47 C50 108.8(8)
C46 C47 C50 109.8(7)
C49 C47 C50 111.6(8)
O18 C51 O19 124.5(7)
O18 C51 C52 116.0(7)
O19 C51 C52 119.0(8)
C53 C52 C51 123.2(8)
C54 C53 C52 120.6(11)
C54 C53 C55 111.0(10)
C52 C53 C55 110.1(8)
C54 C53 C56 105.9(13)
C52 C53 C56 103.4(10)
C55 C53 C56 104.0(9)
O20 C57 C58 114.8(8)
C61 C58 C57 113.7(10)
C61 C58 C60 113.4(11)
C57 C58 C60 112.6(9)
C61 C58 C59 107.1(12)
C57 C58 C59 105.0(11)
C60 C58 C59 104.1(10)
O21 C62 C63 113.5(7)
C66 C63 C65 110.1(7)
C66 C63 C64 109.8(8)
C65 C63 C64 109.1(8)
C66 C63 C62 108.0(7)
C65 C63 C62 111.2(7)
C64 C63 C62 108.7(7)
O22 C67 C68 114.1(8)
C67 C68 C70 110.5(8)
C67 C68 C71 107.0(9)
C70 C68 C71 111.7(9)
C67 C68 C69 109.7(9)
C70 C68 C69 109.0(9)
C71 C68 C69 109.0(8)
O23 C72 C73 113.6(7)
C74 C73 C75 109.9(8)
C74 C73 C72 109.5(8)
C75 C73 C72 111.5(8)
C74 C73 C76 109.4(8)
C75 C73 C76 108.3(8)
C72 C73 C76 108.3(7)
O24 C77 C78 109.1(12)
C81 C78 C79 102.7(17)
C81 C78 C77 113.0(16)
C79 C78 C77 108.9(15)
C81 C78 C80 118.9(17)
C79 C78 C80 102.3(15)
C77 C78 C80 109.8(13)

loop_
_geom_bond_atom_site_label_1
_geom_bond_atom_site_label_2
_geom_bond_distance
Zr1 O3 1.920(6)
Zr1 O1 1.945(5)
Zr1 O5 2.105(4)
Zr1 O4 2.129(6)
Zr1 O2 2.173(5)
Zr1 O10 2.268(6)
Zr2 O6 1.918(5)
Zr2 O12 2.033(5)
Zr2 O5 2.107(5)
Zr2 O11 2.147(5)
Zr2 O7 2.152(5)
Zr2 O2 2.162(5)
Zr3 O5 2.020(5)
Zr3 O15 2.039(5)
Zr3 O13 2.159(5)
Zr3 O18 2.181(5)
Zr3 O9 2.183(5)
Zr3 O8 2.201(5)
Zr3 O12 2.245(5)
Zr4 O20 1.903(5)
Zr4 O12 2.040(4)
Zr4 O15 2.098(5)
Zr4 O17 2.142(5)
Zr4 O21 2.168(5)
Zr4 O19 2.175(5)
Zr5 O22 1.927(6)
Zr5 O23 1.941(5)
Zr5 O15 2.089(5)
Zr5 O14 2.146(5)
Zr5 O21 2.159(5)
Zr5 O16 2.280(5)
O1 C1 1.394(9)
O2 C6 1.434(9)
O3 C11 1.392(10)
O4 C16 1.287(9)
O6 C22 1.410(9)
O7 C27 1.266(9)
O8 C27 1.275(9)
O9 C16 1.241(9)
O10 C33 1.232(9)
O11 C33 1.257(9)
O13 C39 1.253(10)
O14 C39 1.262(10)
O16 C45 1.250(9)
O17 C45 1.284(8)
O18 C51 1.244(9)
O19 C51 1.278(9)
O20 C57 1.436(11)
O21 C62 1.442(8)
O22 C67 1.415(11)
O23 C72 1.396(9)
O24 C77 1.410(13)
C1 C2 1.546(12)
C2 C4 1.496(13)
C2 C5 1.507(12)
C2 C3 1.522(12)
C6 C7 1.504(12)
C7 C8 1.478(13)
C7 C9 1.497(14)
C7 C10 1.520(14)
C11 C12 1.420(13)
C12 C13 1.452(15)
C12 C14 1.499(14)
C12 C15 1.665(17)
C16 C17 1.526(11)
C17 C18 1.506(12)
C18 C21 1.517(12)
C18 C19 1.530(12)
C18 C20 1.552(12)
C22 C23 1.532(11)
C23 C24 1.515(13)
C23 C25 1.527(12)
C23 C26 1.527(13)
C27 C28 1.484(10)
C28 C29 1.540(10)
C29 C30 1.491(12)
C29 C32 1.516(11)
C29 C31 1.538(11)
C33 C34 1.506(11)
C34 C35 1.448(12)
C35 C38' 1.492(14)
C35 C36 1.497(15)
C35 C37 1.499(10)
C35 C38 1.584(15)
C35 C36' 1.589(14)
C39 C40 1.529(11)
C40 C41 1.436(13)
C41 C42 1.459(13)
C41 C44 1.502(12)
C41 C43 1.694(16)
C45 C46 1.515(10)
C46 C47 1.528(10)
C47 C48 1.515(11)
C47 C49 1.531(12)
C47 C50 1.535(12)
C51 C52 1.500(11)
C52 C53 1.473(12)
C53 C54 1.378(14)
C53 C55 1.537(12)
C53 C56 1.559(17)
C57 C58 1.461(13)
C58 C61 1.441(14)
C58 C60 1.466(12)
C58 C59 1.527(15)
C62 C63 1.538(11)
C63 C66 1.484(11)
C63 C65 1.528(11)
C63 C64 1.528(11)
C67 C68 1.476(13)
C68 C70 1.508(13)
C68 C71 1.539(13)
C68 C69 1.551(13)
C72 C73 1.522(11)
C73 C74 1.504(12)
C73 C75 1.509(12)
C73 C76 1.556(12)
C77 C78 1.501(17)
C78 C81 1.38(2)
C78 C79 1.45(2)
C78 C80 1.534(19)
